data_4032671
loop_
_publ_author_name
'Hern\'andez-Melo, Denhy'
'Cervantes, Ruy'
'Tiburcio, Jorge'

_publ_section_title
;
 Shuttling Motion in a Host-Guest Complex Triggered by Spiropyran to
 Merocyanine Reversible Chemical Transformation.
;
_journal_name_full 'The Journal of organic chemistry'
_journal_paper_doi 10.1021/acs.joc.7b00509
_journal_year 2017
_chemical_compound_source 'synthesis as described'
_chemical_formula_moiety 'C31 H30 N4 O3, 2(Br)'
_chemical_formula_sum 'C31 H30 Br2 N4 O3'
_chemical_formula_weight 666.41
_space_group_IT_number 2
_symmetry_cell_setting triclinic
_symmetry_Int_Tables_number 2
_symmetry_space_group_name_Hall '-P 1'
_symmetry_space_group_name_H-M 'P -1'
_atom_sites_solution_hydrogens geom
_audit_conform_dict_location ftp://ftp.iucr.org/pub/cif_core.dic
_audit_conform_dict_name cif_core.dic
_audit_conform_dict_version 2.4.3
_audit_creation_date 2016-06-23T16:14:23-00:00
_audit_creation_method 'WinGX routine CIF_UPDATE'
_cell_angle_alpha 98.5180(10)
_cell_angle_beta 99.1990(10)
_cell_angle_gamma 114.4780(10)
_cell_formula_units_Z 2
_cell_length_a 10.6363(3)
_cell_length_b 10.9748(2)
_cell_length_c 17.3845(4)
_cell_measurement_reflns_used 44183
_cell_measurement_temperature 173(2)
_cell_measurement_theta_max 27.48
_cell_measurement_theta_min 2.91
_cell_measurement_wavelength 0.71073
_cell_volume 1770.51(7)
_computing_cell_refinement 'HKL Scalepack (Otwinowski & Minor 1997)'
_computing_data_collection 'Collect (Bruker AXS BV, 1997-2004)'
_computing_data_reduction 'HKL Denzo and Scalepack (Otwinowski & Minor 1997)'
_computing_molecular_graphics 'Ortep-3 for Windows (Farrugia, 1997)'
_computing_publication_material 'WinGX publication routines (Farrugia, 1999)'
_computing_structure_refinement 'SHELXL-2014/7 (Sheldrick, 2014)'
_diffrn_ambient_temperature 173(2)
_diffrn_detector 'CCD plate'
_diffrn_detector_area_resol_mean 9
_diffrn_measured_fraction_theta_full 0.965
_diffrn_measured_fraction_theta_max 0.969
_diffrn_measurement_device '95mm CCD camera on \k-goniostat'
_diffrn_measurement_device_type KappaCCD
_diffrn_measurement_method 'CCD rotation images, thick slices'
_diffrn_orient_matrix_UB_11 -0.000939
_diffrn_orient_matrix_UB_12 0.019734
_diffrn_orient_matrix_UB_13 0.057882
_diffrn_orient_matrix_UB_21 -0.106438
_diffrn_orient_matrix_UB_22 -0.041939
_diffrn_orient_matrix_UB_23 -0.015447
_diffrn_orient_matrix_UB_31 -0.005258
_diffrn_orient_matrix_UB_32 -0.092087
_diffrn_orient_matrix_UB_33 0.003411
_diffrn_radiation_monochromator 'horizonally mounted graphite crystal'
_diffrn_radiation_probe x-ray
_diffrn_radiation_type MoK\a
_diffrn_radiation_wavelength 0.71073
_diffrn_reflns_av_R_equivalents 0.045
_diffrn_reflns_av_unetI/netI 0.0311
_diffrn_reflns_Laue_measured_fraction_full 0.965
_diffrn_reflns_Laue_measured_fraction_max 0.969
_diffrn_reflns_limit_h_max 13
_diffrn_reflns_limit_h_min -13
_diffrn_reflns_limit_k_max 14
_diffrn_reflns_limit_k_min -13
_diffrn_reflns_limit_l_max 22
_diffrn_reflns_limit_l_min -22
_diffrn_reflns_number 33118
_diffrn_reflns_point_group_measured_fraction_full 0.965
_diffrn_reflns_point_group_measured_fraction_max 0.969
_diffrn_reflns_theta_full 25.242
_diffrn_reflns_theta_max 27.504
_diffrn_reflns_theta_min 3.294
_diffrn_source 'Enraf Nonius FR590'
_diffrn_standards_number 0
_exptl_absorpt_coefficient_mu 2.321
_exptl_absorpt_correction_T_max 0.764
_exptl_absorpt_correction_T_min 0.701
_exptl_absorpt_correction_type multi-scan
_exptl_absorpt_process_details
;
        [c.f. r.h. blessing, acta cryst. (1995), a51, 33-38]
;
_exptl_crystal_colour red
_exptl_crystal_density_diffrn 1.25
_exptl_crystal_density_method 'not measured'
_exptl_crystal_description prism
_exptl_crystal_F_000 676
_exptl_crystal_size_max 0.2
_exptl_crystal_size_mid 0.125
_exptl_crystal_size_min 0.075
_refine_diff_density_max 2.424
_refine_diff_density_min -0.697
_refine_diff_density_rms 0.135
_refine_ls_extinction_method none
_refine_ls_goodness_of_fit_ref 1.1
_refine_ls_hydrogen_treatment constr
_refine_ls_matrix_type full
_refine_ls_number_constraints 0
_refine_ls_number_parameters 362
_refine_ls_number_reflns 7891
_refine_ls_number_restraints 0
_refine_ls_restrained_S_all 1.1
_refine_ls_R_factor_all 0.0906
_refine_ls_R_factor_gt 0.0787
_refine_ls_shift/su_max 0
_refine_ls_shift/su_mean 0
_refine_ls_structure_factor_coef Fsqd
_refine_ls_weighting_details 'w=1/[\s^2^(Fo^2^)+(0.1495P)^2^+2.2382P] where P=(Fo^2^+2Fc^2^)/3'
_refine_ls_weighting_scheme calc
_refine_ls_wR_factor_gt 0.2218
_refine_ls_wR_factor_ref 0.2387
_reflns_Friedel_coverage 0
_reflns_number_gt 6593
_reflns_number_total 7891
_reflns_threshold_expression 'I > 2\s(I)'
_cod_data_source_file jo7b00509_si_002.cif
_cod_data_source_block shelx
_cod_database_code 4032671

loop_
_symmetry_equiv_pos_as_xyz
'x, y, z'
'-x, -y, -z'

loop_
_atom_site_label
_atom_site_type_symbol
_atom_site_fract_x
_atom_site_fract_y
_atom_site_fract_z
_atom_site_U_iso_or_equiv
_atom_site_adp_type
_atom_site_occupancy
_atom_site_site_symmetry_order
_atom_site_calc_flag
_atom_site_refinement_flags_posn
_atom_site_refinement_flags_adp
C31 C 0.4716(7) 1.1099(6) 0.3004(4) 0.0687(14) Uani 1 1 d . .
H31 H 0.4057 1.1318 0.2715 0.082 Uiso 1 1 calc R U
C32 C 0.4877(8) 1.1202(7) 0.3836(4) 0.0770(17) Uani 1 1 d . .
H32 H 0.4313 1.1483 0.41 0.092 Uiso 1 1 calc R U
C33 C 0.5869(8) 1.0886(7) 0.4259(4) 0.0754(16) Uani 1 1 d . .
H33 H 0.5978 1.0981 0.481 0.09 Uiso 1 1 calc R U
C34 C 0.6706(7) 1.0433(6) 0.3888(4) 0.0670(14) Uani 1 1 d . .
H34 H 0.7357 1.0205 0.4177 0.08 Uiso 1 1 calc R U
C35 C 0.6544(6) 1.0331(6) 0.3078(3) 0.0597(12) Uani 1 1 d . .
C36 C 0.5568(7) 1.0659(6) 0.2626(4) 0.0615(12) Uani 1 1 d . .
C37 C 0.5686(7) 1.0514(7) 0.1781(4) 0.0658(13) Uani 1 1 d . .
C38 C 0.4310(7) 0.9950(8) 0.1146(4) 0.0738(16) Uani 1 1 d . .
H38A H 0.4504 0.9899 0.0625 0.111 Uiso 1 1 calc R U
H38B H 0.3683 0.9046 0.1187 0.111 Uiso 1 1 calc R U
H38C H 0.3865 1.0548 0.1223 0.111 Uiso 1 1 calc R U
C39 C 0.6724(8) 1.1947(7) 0.1686(5) 0.0809(18) Uani 1 1 d . .
H39A H 0.6814 1.1873 0.1142 0.121 Uiso 1 1 calc R U
H39B H 0.6358 1.2597 0.1814 0.121 Uiso 1 1 calc R U
H39C H 0.7642 1.2256 0.2042 0.121 Uiso 1 1 calc R U
C40 C 0.6450(6) 0.9559(6) 0.1747(3) 0.0586(12) Uani 1 1 d . .
C41 C 0.7336(6) 0.9663(6) 0.1148(3) 0.0611(12) Uani 1 1 d . .
H41 H 0.8223 1.0423 0.1261 0.073 Uiso 1 1 calc R U
C42 C 0.6921(6) 0.8731(6) 0.0467(3) 0.0597(12) Uani 1 1 d . .
H42 H 0.7494 0.8871 0.0104 0.072 Uiso 1 1 calc R U
C43 C 0.5574(6) 0.7484(6) 0.0277(3) 0.0550(11) Uani 1 1 d . .
C44 C 0.4822(6) 0.7229(6) 0.0870(3) 0.0548(11) Uani 1 1 d . .
C45 C 0.5005(6) 0.6555(6) -0.0464(3) 0.0597(12) Uani 1 1 d . .
H45 H 0.5477 0.6714 -0.0872 0.072 Uiso 1 1 calc R U
C46 C 0.3707(6) 0.5368(6) -0.0592(4) 0.0623(13) Uani 1 1 d . .
C47 C 0.3003(7) 0.5106(6) 0.0018(4) 0.0682(14) Uani 1 1 d . .
H47 H 0.2152 0.4312 -0.007 0.082 Uiso 1 1 calc R U
C48 C 0.3576(7) 0.6033(6) 0.0755(4) 0.0657(13) Uani 1 1 d . .
H48 H 0.3128 0.5857 0.1172 0.079 Uiso 1 1 calc R U
C49 C 0.9636(7) 1.0104(6) 0.3044(4) 0.0636(13) Uani 1 1 d . .
H49A H 0.9923 1.0644 0.2653 0.076 Uiso 1 1 calc R U
H49B H 0.9846 1.0734 0.3554 0.076 Uiso 1 1 calc R U
C50 C 0.8052(6) 0.9147(6) 0.2774(3) 0.0603(12) Uani 1 1 d . .
H50A H 0.7866 0.8424 0.2314 0.072 Uiso 1 1 calc R U
H50B H 0.7738 0.8718 0.3202 0.072 Uiso 1 1 calc R U
C51 C 1.0926(7) 0.8921(6) 0.2512(3) 0.0641(13) Uani 1 1 d . .
H51 H 1.0786 0.9207 0.2042 0.077 Uiso 1 1 calc R U
C52 C 1.0592(7) 0.8870(7) 0.3793(4) 0.0657(14) Uani 1 1 d . .
H52 H 1.0221 0.9116 0.4205 0.079 Uiso 1 1 calc R U
C53 C 1.1629(7) 0.8127(6) 0.2571(3) 0.0620(13) Uani 1 1 d . .
H53 H 1.1951 0.7862 0.214 0.074 Uiso 1 1 calc R U
C54 C 1.1310(8) 0.8059(7) 0.3890(4) 0.0696(15) Uani 1 1 d . .
H54 H 1.1407 0.7762 0.436 0.083 Uiso 1 1 calc R U
C55 C 1.1862(6) 0.7715(6) 0.3286(3) 0.0597(12) Uani 1 1 d . .
C56 C 1.2634(6) 0.6852(6) 0.3357(3) 0.0607(12) Uani 1 1 d . .
C57 C 1.3721(7) 0.7016(7) 0.2984(4) 0.0660(13) Uani 1 1 d . .
H57 H 1.3999 0.7685 0.2691 0.079 Uiso 1 1 calc R U
C58 C 1.4390(7) 0.6197(7) 0.3045(4) 0.0696(15) Uani 1 1 d . .
H58 H 1.513 0.6321 0.2796 0.084 Uiso 1 1 calc R U
C59 C 1.4702(8) 0.4309(7) 0.3502(5) 0.0804(18) Uani 1 1 d . .
H59A H 1.554 0.4662 0.33 0.121 Uiso 1 1 calc R U
H59B H 1.4057 0.3398 0.3186 0.121 Uiso 1 1 calc R U
H59C H 1.4967 0.4277 0.4051 0.121 Uiso 1 1 calc R U
C60 C 1.2275(10) 0.5855(9) 0.3793(5) 0.088(2) Uani 1 1 d . .
H60 H 1.1553 0.5724 0.4059 0.106 Uiso 1 1 calc R U
C61 C 1.2976(10) 0.5069(9) 0.3834(5) 0.089(2) Uani 1 1 d . .
H61 H 1.2731 0.4409 0.4134 0.107 Uiso 1 1 calc R U
Br1 Br 0.23161(5) 0.23456(4) 0.51099(2) 0.04703(18) Uani 1 1 d . .
Br3 Br 0.16651(5) 0.23070(5) 0.15755(3) 0.05340(19) Uani 1 1 d . .
N5 N 0.3095(6) 0.4442(6) -0.1365(3) 0.0733(13) Uani 1 1 d . .
N6 N 0.7259(5) 0.9904(5) 0.2562(3) 0.0595(10) Uani 1 1 d . .
N7 N 1.0434(5) 0.9289(5) 0.3128(3) 0.0588(10) Uani 1 1 d . .
N8 N 1.4001(6) 0.5219(5) 0.3457(3) 0.0647(12) Uani 1 1 d . .
O4 O 0.5332(4) 0.8118(4) 0.1606(2) 0.0633(9) Uani 1 1 d . .
O5 O 0.3721(6) 0.4678(6) -0.1904(3) 0.0888(14) Uani 1 1 d . .
O6 O 0.1949(6) 0.3403(6) -0.1462(4) 0.1012(17) Uani 1 1 d . .

loop_
_atom_site_aniso_label
_atom_site_aniso_U_11
_atom_site_aniso_U_22
_atom_site_aniso_U_33
_atom_site_aniso_U_23
_atom_site_aniso_U_13
_atom_site_aniso_U_12
C31 0.076(4) 0.065(3) 0.078(4) 0.020(3) 0.023(3) 0.041(3)
C32 0.090(4) 0.079(4) 0.079(4) 0.016(3) 0.034(3) 0.050(4)
C33 0.091(4) 0.085(4) 0.059(3) 0.017(3) 0.026(3) 0.045(4)
C34 0.089(4) 0.069(3) 0.061(3) 0.021(3) 0.025(3) 0.049(3)
C35 0.071(3) 0.056(3) 0.061(3) 0.016(2) 0.014(2) 0.037(3)
C36 0.072(3) 0.054(3) 0.071(3) 0.023(2) 0.020(3) 0.036(3)
C37 0.074(3) 0.072(3) 0.068(3) 0.031(3) 0.023(3) 0.042(3)
C38 0.072(4) 0.092(4) 0.073(4) 0.030(3) 0.016(3) 0.049(3)
C39 0.090(4) 0.075(4) 0.092(5) 0.041(4) 0.024(4) 0.043(4)
C40 0.059(3) 0.064(3) 0.057(3) 0.023(2) 0.015(2) 0.029(2)
C41 0.059(3) 0.070(3) 0.057(3) 0.019(2) 0.015(2) 0.030(3)
C42 0.059(3) 0.075(3) 0.056(3) 0.023(2) 0.020(2) 0.035(3)
C43 0.059(3) 0.065(3) 0.052(3) 0.021(2) 0.015(2) 0.035(2)
C44 0.062(3) 0.062(3) 0.052(3) 0.017(2) 0.016(2) 0.036(2)
C45 0.069(3) 0.071(3) 0.056(3) 0.020(2) 0.021(2) 0.043(3)
C46 0.068(3) 0.064(3) 0.066(3) 0.012(2) 0.016(3) 0.041(3)
C47 0.064(3) 0.059(3) 0.084(4) 0.016(3) 0.020(3) 0.030(3)
C48 0.072(3) 0.068(3) 0.071(3) 0.020(3) 0.032(3) 0.037(3)
C49 0.072(3) 0.058(3) 0.068(3) 0.019(2) 0.015(3) 0.036(3)
C50 0.073(3) 0.059(3) 0.057(3) 0.016(2) 0.014(2) 0.037(3)
C51 0.074(3) 0.074(3) 0.056(3) 0.027(3) 0.021(3) 0.038(3)
C52 0.082(4) 0.075(4) 0.060(3) 0.023(3) 0.024(3) 0.050(3)
C53 0.077(3) 0.070(3) 0.056(3) 0.024(2) 0.027(3) 0.042(3)
C54 0.093(4) 0.074(4) 0.070(3) 0.030(3) 0.033(3) 0.055(3)
C55 0.064(3) 0.060(3) 0.061(3) 0.019(2) 0.024(2) 0.028(2)
C56 0.071(3) 0.064(3) 0.062(3) 0.025(2) 0.025(3) 0.038(3)
C57 0.072(3) 0.071(3) 0.071(3) 0.025(3) 0.032(3) 0.039(3)
C58 0.074(4) 0.079(4) 0.079(4) 0.032(3) 0.036(3) 0.045(3)
C59 0.089(5) 0.069(4) 0.088(4) 0.010(3) 0.010(4) 0.048(4)
C60 0.119(6) 0.100(5) 0.106(5) 0.064(4) 0.073(5) 0.078(5)
C61 0.108(5) 0.091(5) 0.113(6) 0.061(4) 0.053(5) 0.065(5)
Br1 0.0603(3) 0.0482(3) 0.0371(3) 0.01751(18) 0.01467(19) 0.0252(2)
Br3 0.0474(3) 0.0588(3) 0.0475(3) 0.0151(2) 0.0157(2) 0.0154(2)
N5 0.073(3) 0.069(3) 0.080(3) 0.006(3) 0.013(3) 0.039(3)
N6 0.072(3) 0.068(3) 0.054(2) 0.021(2) 0.021(2) 0.042(2)
N7 0.061(2) 0.060(2) 0.058(2) 0.0147(19) 0.013(2) 0.031(2)
N8 0.073(3) 0.065(3) 0.068(3) 0.014(2) 0.018(2) 0.041(2)
O4 0.068(2) 0.070(2) 0.057(2) 0.0213(17) 0.0223(17) 0.0305(19)
O5 0.103(4) 0.098(3) 0.068(3) 0.007(2) 0.021(3) 0.051(3)
O6 0.089(4) 0.084(3) 0.114(4) -0.009(3) 0.020(3) 0.036(3)

loop_
_atom_type_symbol
_atom_type_description
_atom_type_scat_dispersion_real
_atom_type_scat_dispersion_imag
_atom_type_scat_source
C C 0.0033 0.0016 'International Tables Vol C Tables 4.2.6.8 and 6.1.1.4'
H H 0 0 'International Tables Vol C Tables 4.2.6.8 and 6.1.1.4'
Br Br -0.2901 2.4595 'International Tables Vol C Tables 4.2.6.8 and 6.1.1.4'
N N 0.0061 0.0033 'International Tables Vol C Tables 4.2.6.8 and 6.1.1.4'
O O 0.0106 0.006 'International Tables Vol C Tables 4.2.6.8 and 6.1.1.4'

loop_
_geom_angle_atom_site_label_1
_geom_angle_atom_site_label_2
_geom_angle_atom_site_label_3
_geom_angle
C36 C31 C32 118.4(6)
C36 C31 H31 120.8
C32 C31 H31 120.8
C33 C32 C31 120.1(6)
C33 C32 H32 119.9
C31 C32 H32 119.9
C32 C33 C34 121.8(6)
C32 C33 H33 119.1
C34 C33 H33 119.1
C35 C34 C33 117.8(6)
C35 C34 H34 121.1
C33 C34 H34 121.1
C34 C35 C36 122.4(5)
C34 C35 N6 129.0(5)
C36 C35 N6 108.6(5)
C31 C36 C35 119.4(6)
C31 C36 C37 130.6(5)
C35 C36 C37 110.0(5)
C36 C37 C38 116.2(5)
C36 C37 C39 108.3(6)
C38 C37 C39 109.2(5)
C36 C37 C40 100.6(4)
C38 C37 C40 113.6(5)
C39 C37 C40 108.4(5)
C37 C38 H38A 109.5
C37 C38 H38B 109.5
H38A C38 H38B 109.5
C37 C38 H38C 109.5
H38A C38 H38C 109.5
H38B C38 H38C 109.5
C37 C39 H39A 109.5
C37 C39 H39B 109.5
H39A C39 H39B 109.5
C37 C39 H39C 109.5
H39A C39 H39C 109.5
H39B C39 H39C 109.5
N6 C40 O4 105.5(4)
N6 C40 C41 113.1(5)
O4 C40 C41 110.3(5)
N6 C40 C37 103.1(5)
O4 C40 C37 107.2(4)
C41 C40 C37 116.8(4)
C42 C41 C40 123.4(5)
C42 C41 H41 118.3
C40 C41 H41 118.3
C41 C42 C43 120.6(5)
C41 C42 H42 119.7
C43 C42 H42 119.7
C45 C43 C44 118.8(5)
C45 C43 C42 123.0(5)
C44 C43 C42 118.2(5)
O4 C44 C48 117.1(5)
O4 C44 C43 121.0(5)
C48 C44 C43 121.8(5)
C43 C45 C46 119.3(5)
C43 C45 H45 120.4
C46 C45 H45 120.4
C47 C46 C45 120.9(5)
C47 C46 N5 119.9(6)
C45 C46 N5 119.2(5)
C48 C47 C46 119.5(6)
C48 C47 H47 120.3
C46 C47 H47 120.3
C47 C48 C44 119.5(5)
C47 C48 H48 120.2
C44 C48 H48 120.2
N7 C49 C50 109.6(5)
N7 C49 H49A 109.7
C50 C49 H49A 109.7
N7 C49 H49B 109.7
C50 C49 H49B 109.7
H49A C49 H49B 108.2
N6 C50 C49 110.5(5)
N6 C50 H50A 109.5
C49 C50 H50A 109.5
N6 C50 H50B 109.5
C49 C50 H50B 109.5
H50A C50 H50B 108.1
N7 C51 C53 120.5(5)
N7 C51 H51 119.7
C53 C51 H51 119.7
N7 C52 C54 121.3(5)
N7 C52 H52 119.4
C54 C52 H52 119.4
C51 C53 C55 119.8(5)
C51 C53 H53 120.1
C55 C53 H53 120.1
C55 C54 C52 119.0(6)
C55 C54 H54 120.5
C52 C54 H54 120.5
C54 C55 C53 118.6(5)
C54 C55 C56 121.3(5)
C53 C55 C56 120.1(5)
C57 C56 C60 117.7(6)
C57 C56 C55 121.0(5)
C60 C56 C55 121.3(5)
C58 C57 C56 119.9(6)
C58 C57 H57 120.1
C56 C57 H57 120.1
N8 C58 C57 121.3(6)
N8 C58 H58 119.4
C57 C58 H58 119.4
N8 C59 H59A 109.5
N8 C59 H59B 109.5
H59A C59 H59B 109.5
N8 C59 H59C 109.5
H59A C59 H59C 109.5
H59B C59 H59C 109.5
C61 C60 C56 119.9(6)
C61 C60 H60 120
C56 C60 H60 120
N8 C61 C60 121.7(6)
N8 C61 H61 119.2
C60 C61 H61 119.2
O5 N5 O6 122.4(6)
O5 N5 C46 119.7(6)
O6 N5 C46 117.9(6)
C35 N6 C40 108.5(4)
C35 N6 C50 123.0(4)
C40 N6 C50 118.9(4)
C52 N7 C51 120.8(5)
C52 N7 C49 119.3(5)
C51 N7 C49 119.8(5)
C61 N8 C58 119.5(5)
C61 N8 C59 119.5(6)
C58 N8 C59 121.1(5)
C44 O4 C40 121.8(4)

loop_
_geom_bond_atom_site_label_1
_geom_bond_atom_site_label_2
_geom_bond_distance
C31 C36 1.394(8)
C31 C32 1.411(9)
C31 H31 0.93
C32 C33 1.380(10)
C32 H32 0.93
C33 C34 1.383(9)
C33 H33 0.93
C34 C35 1.371(8)
C34 H34 0.93
C35 C36 1.399(8)
C35 N6 1.413(7)
C36 C37 1.485(8)
C37 C38 1.509(9)
C37 C39 1.554(9)
C37 C40 1.570(8)
C38 H38A 0.96
C38 H38B 0.96
C38 H38C 0.96
C39 H39A 0.96
C39 H39B 0.96
C39 H39C 0.96
C40 N6 1.439(7)
C40 O4 1.486(7)
C40 C41 1.499(8)
C41 C42 1.320(8)
C41 H41 0.93
C42 C43 1.458(8)
C42 H42 0.93
C43 C45 1.384(8)
C43 C44 1.393(7)
C44 O4 1.362(7)
C44 C48 1.384(8)
C45 C46 1.407(9)
C45 H45 0.93
C46 C47 1.391(9)
C46 N5 1.424(8)
C47 C48 1.377(9)
C47 H47 0.93
C48 H48 0.93
C49 N7 1.474(7)
C49 C50 1.516(9)
C49 H49A 0.97
C49 H49B 0.97
C50 N6 1.452(7)
C50 H50A 0.97
C50 H50B 0.97
C51 N7 1.345(8)
C51 C53 1.367(8)
C51 H51 0.93
C52 N7 1.317(7)
C52 C54 1.403(8)
C52 H52 0.93
C53 C55 1.404(8)
C53 H53 0.93
C54 C55 1.363(8)
C54 H54 0.93
C55 C56 1.494(8)
C56 C57 1.375(8)
C56 C60 1.382(8)
C57 C58 1.363(8)
C57 H57 0.93
C58 N8 1.337(8)
C58 H58 0.93
C59 N8 1.477(8)
C59 H59A 0.96
C59 H59B 0.96
C59 H59C 0.96
C60 C61 1.356(10)
C60 H60 0.93
C61 N8 1.326(9)
C61 H61 0.93
N5 O5 1.233(7)
N5 O6 1.241(8)

loop_
_geom_torsion_atom_site_label_1
_geom_torsion_atom_site_label_2
_geom_torsion_atom_site_label_3
_geom_torsion_atom_site_label_4
_geom_torsion
C36 C31 C32 C33 0.7(10)
C31 C32 C33 C34 -1.5(11)
C32 C33 C34 C35 1.3(10)
C33 C34 C35 C36 -0.4(10)
C33 C34 C35 N6 179.9(6)
C32 C31 C36 C35 0.3(9)
C32 C31 C36 C37 -176.8(6)
C34 C35 C36 C31 -0.5(9)
N6 C35 C36 C31 179.4(5)
C34 C35 C36 C37 177.2(6)
N6 C35 C36 C37 -3.0(7)
C31 C36 C37 C38 -39.9(9)
C35 C36 C37 C38 142.8(6)
C31 C36 C37 C39 83.4(8)
C35 C36 C37 C39 -93.9(6)
C31 C36 C37 C40 -163.0(6)
C35 C36 C37 C40 19.7(6)
C36 C37 C40 N6 -28.8(6)
C38 C37 C40 N6 -153.6(5)
C39 C37 C40 N6 84.7(6)
C36 C37 C40 O4 82.3(5)
C38 C37 C40 O4 -42.6(6)
C39 C37 C40 O4 -164.2(5)
C36 C37 C40 C41 -153.4(5)
C38 C37 C40 C41 81.7(7)
C39 C37 C40 C41 -39.9(7)
N6 C40 C41 C42 136.4(6)
O4 C40 C41 C42 18.5(7)
C37 C40 C41 C42 -104.2(7)
C40 C41 C42 C43 -3.2(8)
C41 C42 C43 C45 172.1(5)
C41 C42 C43 C44 -7.3(8)
C45 C43 C44 O4 -179.5(5)
C42 C43 C44 O4 0.0(7)
C45 C43 C44 C48 4.2(8)
C42 C43 C44 C48 -176.4(5)
C44 C43 C45 C46 -1.4(7)
C42 C43 C45 C46 179.2(5)
C43 C45 C46 C47 -1.1(8)
C43 C45 C46 N5 177.4(5)
C45 C46 C47 C48 0.9(9)
N5 C46 C47 C48 -177.6(5)
C46 C47 C48 C44 1.8(9)
O4 C44 C48 C47 179.1(5)
C43 C44 C48 C47 -4.4(8)
N7 C49 C50 N6 -170.7(5)
N7 C51 C53 C55 -1.1(9)
N7 C52 C54 C55 0.6(10)
C52 C54 C55 C53 -3.2(10)
C52 C54 C55 C56 -179.9(6)
C51 C53 C55 C54 3.4(9)
C51 C53 C55 C56 -179.8(6)
C54 C55 C56 C57 -148.9(7)
C53 C55 C56 C57 34.4(9)
C54 C55 C56 C60 31.6(10)
C53 C55 C56 C60 -145.1(7)
C60 C56 C57 C58 0.8(10)
C55 C56 C57 C58 -178.7(6)
C56 C57 C58 N8 0.6(11)
C57 C56 C60 C61 -0.8(13)
C55 C56 C60 C61 178.7(8)
C56 C60 C61 N8 -0.6(15)
C47 C46 N5 O5 179.9(6)
C45 C46 N5 O5 1.3(8)
C47 C46 N5 O6 -1.4(8)
C45 C46 N5 O6 -180.0(6)
C34 C35 N6 C40 162.4(6)
C36 C35 N6 C40 -17.4(6)
C34 C35 N6 C50 16.8(10)
C36 C35 N6 C50 -163.0(5)
O4 C40 N6 C35 -83.3(5)
C41 C40 N6 C35 156.0(5)
C37 C40 N6 C35 29.0(6)
O4 C40 N6 C50 63.9(6)
C41 C40 N6 C50 -56.8(7)
C37 C40 N6 C50 176.2(5)
C49 C50 N6 C35 -100.7(6)
C49 C50 N6 C40 117.0(6)
C54 C52 N7 C51 1.8(10)
C54 C52 N7 C49 178.2(6)
C53 C51 N7 C52 -1.5(9)
C53 C51 N7 C49 -177.9(6)
C50 C49 N7 C52 -82.6(7)
C50 C49 N7 C51 93.9(6)
C60 C61 N8 C58 2.1(13)
C60 C61 N8 C59 -178.3(8)
C57 C58 N8 C61 -2.1(11)
C57 C58 N8 C59 178.3(6)
C48 C44 O4 C40 -165.6(5)
C43 C44 O4 C40 17.9(7)
N6 C40 O4 C44 -148.2(5)
C41 C40 O4 C44 -25.8(6)
C37 C40 O4 C44 102.4(5)
